data_7123092
loop_
_publ_author_name
'Yang, Jie'
'Zhu, Yifan'
'Tse, Anfernee Kai-Wing'
'Zhou, Xinghua'
'Chen, Yang'
'Tse, Yu Chung'
'Wong, Keith Man-Chung'
'Ho, Chun-Yu'

_publ_section_title
;
 Synthesis and study of Au(iii)--indolizine derivatives: turn-on
 luminescence by photo-induced controlled release
;
_journal_name_full 'Chemical Communications'
_journal_paper_doi 10.1039/C8CC10177A
_journal_year 2019
_chemical_formula_moiety 'C12 H17 Au Cl3 N O Si'
_chemical_formula_sum 'C12 H17 Au Cl3 N O Si'
_chemical_formula_weight 522.67
_space_group_crystal_system monoclinic
_space_group_IT_number 14
_space_group_name_Hall '-P 2yn'
_space_group_name_H-M_alt 'P 1 21/n 1'
_symmetry_space_group_name_Hall '-P 2yn'
_symmetry_space_group_name_H-M 'P 1 21/n 1'
_atom_sites_solution_hydrogens geom
_atom_sites_solution_primary dual
_audit_creation_date 2017-08-07
_audit_creation_method
;
Olex2 1.2
(compiled 2017.07.20 svn.r3457 for OlexSys, GUI svn.r5370)
;
_audit_update_record
;
2018-08-13 deposited with the CCDC.    2019-02-18 downloaded from the CCDC.
;
_cell_angle_alpha 90
_cell_angle_beta 105.689(2)
_cell_angle_gamma 90
_cell_formula_units_Z 4
_cell_length_a 10.8873(6)
_cell_length_b 9.2862(5)
_cell_length_c 17.0618(8)
_cell_measurement_reflns_used 9838
_cell_measurement_temperature 100
_cell_measurement_theta_max 27.53
_cell_measurement_theta_min 2.52
_cell_volume 1660.71(15)
_computing_cell_refinement 'SAINT v8.37A (Bruker, 2015)'
_computing_data_reduction 'SAINT v8.37A (Bruker, 2015)'
_computing_molecular_graphics 'Olex2 (Dolomanov et al., 2009)'
_computing_publication_material 'Olex2 (Dolomanov et al., 2009)'
_computing_structure_refinement 'XL (Sheldrick, 2008)'
_computing_structure_solution 'ShelXT (Sheldrick, 2015)'
_diffrn_ambient_temperature 100.0
_diffrn_detector 'Bruker PHOTO 100 area detector'
_diffrn_detector_area_resol_mean 7.9
_diffrn_detector_type 'CCD area detector'
_diffrn_measured_fraction_theta_full 0.998
_diffrn_measured_fraction_theta_max 0.996
_diffrn_measurement_device 'three-circle diffractometer'
_diffrn_measurement_device_type 'Bruker PHOTO 100 area detector'
_diffrn_measurement_method '\w and \f scans'
_diffrn_radiation_monochromator 'mirror optics'
_diffrn_radiation_probe x-ray
_diffrn_radiation_type MoK\a
_diffrn_radiation_wavelength 0.71073
_diffrn_reflns_av_R_equivalents 0.0597
_diffrn_reflns_av_unetI/netI 0.0445
_diffrn_reflns_Laue_measured_fraction_full 0.998
_diffrn_reflns_Laue_measured_fraction_max 0.996
_diffrn_reflns_limit_h_max 14
_diffrn_reflns_limit_h_min -14
_diffrn_reflns_limit_k_max 9
_diffrn_reflns_limit_k_min -12
_diffrn_reflns_limit_l_max 22
_diffrn_reflns_limit_l_min -21
_diffrn_reflns_number 19837
_diffrn_reflns_point_group_measured_fraction_full 0.998
_diffrn_reflns_point_group_measured_fraction_max 0.996
_diffrn_reflns_theta_full 25.242
_diffrn_reflns_theta_max 27.558
_diffrn_reflns_theta_min 2.520
_diffrn_source 'microfocus sealed X-ray tube'
_diffrn_source_type 'Incoatec I\ms'
_diffrn_standards_number 0
_exptl_absorpt_coefficient_mu 9.404
_exptl_absorpt_correction_T_max 0.0949
_exptl_absorpt_correction_T_min 0.0334
_exptl_absorpt_correction_type multi-scan
_exptl_absorpt_process_details
'SADABS-2014/5 (Bruker,2014/5) was used for absorption correction. wR2(int) was 0.1465 before and 0.0778 after correction. The Ratio of minimum to maximum transmission is 0.3519. The \l/2 correction factor is Not present.'
_exptl_crystal_colour yellow
_exptl_crystal_colour_primary yellow
_exptl_crystal_density_diffrn 2.090
_exptl_crystal_description block
_exptl_crystal_F_000 992
_exptl_crystal_preparation Luminescent
_exptl_crystal_size_max 0.38
_exptl_crystal_size_mid 0.31
_exptl_crystal_size_min 0.29
_refine_diff_density_max 1.424
_refine_diff_density_min -1.816
_refine_diff_density_rms 0.173
_refine_ls_extinction_method none
_refine_ls_goodness_of_fit_ref 1.102
_refine_ls_hydrogen_treatment constr
_refine_ls_matrix_type full
_refine_ls_number_parameters 177
_refine_ls_number_reflns 3815
_refine_ls_number_restraints 0
_refine_ls_restrained_S_all 1.102
_refine_ls_R_factor_all 0.0293
_refine_ls_R_factor_gt 0.0258
_refine_ls_shift/su_max 0.001
_refine_ls_shift/su_mean 0.000
_refine_ls_structure_factor_coef Fsqd
_refine_ls_weighting_details 'w=1/[\s^2^(Fo^2^)+(0.0078P)^2^+2.5849P] where P=(Fo^2^+2Fc^2^)/3'
_refine_ls_weighting_scheme calc
_refine_ls_wR_factor_gt 0.0593
_refine_ls_wR_factor_ref 0.0606
_reflns_Friedel_coverage 0.000
_reflns_number_gt 3534
_reflns_number_total 3815
_reflns_threshold_expression 'I > 2\s(I)'
_cod_data_source_file c8cc10177a2.cif
_cod_data_source_block mo_cxy0107_0m
_cod_database_code 7123092
_shelx_shelxl_version_number 2014/7
_shelx_space_group_comment
;
The symmetry employed for this shelxl refinement is uniquely defined
by the following loop, which should always be used as a source of
symmetry information in preference to the above space-group names.
They are only intended as comments.
;
_shelx_estimated_absorpt_t_max 0.171
_shelx_estimated_absorpt_t_min 0.124
_olex2_refinement_description
;
1. Fixed Uiso
 At 1.2 times of:
  All C(H) groups
 At 1.5 times of:
  All C(H,H,H) groups, All O(H) groups
2.a Aromatic/amide H refined with riding coordinates:
 C4(H4), C5(H5), C6(H6), C7(H7)
2.b Idealised Me refined as rotating group:
 C1(H1A,H1B,H1C), C10(H10A,H10B,H10C), C11(H11A,H11B,H11C), C12(H12A,H12B,H12C)
2.c Idealised tetrahedral OH refined as rotating group:
 O1(H1)
;
_olex2_submission_special_instructions 'No special instructions were received'

loop_
_space_group_symop_operation_xyz
'x, y, z'
'-x+1/2, y+1/2, -z+1/2'
'-x, -y, -z'
'x-1/2, -y-1/2, z-1/2'

loop_
_atom_site_label
_atom_site_type_symbol
_atom_site_fract_x
_atom_site_fract_y
_atom_site_fract_z
_atom_site_U_iso_or_equiv
_atom_site_adp_type
_atom_site_occupancy
_atom_site_site_symmetry_order
_atom_site_calc_flag
_atom_site_refinement_flags_posn
Au1 Au 0.41023(2) 0.58319(2) 0.71837(2) 0.01341(6) Uani 1 1 d .
Cl1 Cl 0.49846(10) 0.71553(10) 0.63411(6) 0.0251(2) Uani 1 1 d .
Cl2 Cl 0.49850(10) 0.73337(10) 0.83141(6) 0.0229(2) Uani 1 1 d .
Cl3 Cl 0.31064(9) 0.44725(11) 0.79473(6) 0.02089(19) Uani 1 1 d .
Si1 Si 0.55552(9) 0.22724(10) 0.68795(6) 0.01277(19) Uani 1 1 d .
O1 O 0.1170(2) 0.5037(3) 0.59748(16) 0.0164(5) Uani 1 1 d .
H1 H 0.1049 0.4443 0.6318 0.025 Uiso 1 1 calc GR
N1 N 0.2999(3) 0.2206(3) 0.56994(18) 0.0126(6) Uani 1 1 d .
C1 C 0.2285(4) 0.5598(4) 0.5001(2) 0.0189(8) Uani 1 1 d .
H1A H 0.1486 0.5593 0.4564 0.028 Uiso 1 1 calc GR
H1B H 0.2990 0.5306 0.4780 0.028 Uiso 1 1 calc GR
H1C H 0.2447 0.6570 0.5229 0.028 Uiso 1 1 calc GR
C2 C 0.2181(3) 0.4551(4) 0.5666(2) 0.0135(7) Uani 1 1 d .
C3 C 0.1969(3) 0.3032(4) 0.5333(2) 0.0135(7) Uani 1 1 d .
C4 C 0.0949(4) 0.2431(4) 0.4767(2) 0.0168(7) Uani 1 1 d .
H4 H 0.0237 0.3006 0.4500 0.020 Uiso 1 1 calc R
C5 C 0.0977(4) 0.0976(4) 0.4592(2) 0.0184(8) Uani 1 1 d .
H5 H 0.0287 0.0547 0.4197 0.022 Uiso 1 1 calc R
C6 C 0.2023(4) 0.0147(4) 0.4997(2) 0.0169(7) Uani 1 1 d .
H6 H 0.2035 -0.0857 0.4892 0.020 Uiso 1 1 calc R
C7 C 0.3039(4) 0.0783(4) 0.5551(2) 0.0159(7) Uani 1 1 d .
H7 H 0.3760 0.0226 0.5825 0.019 Uiso 1 1 calc R
C8 C 0.3956(3) 0.3057(4) 0.6302(2) 0.0113(7) Uani 1 1 d .
C9 C 0.3444(3) 0.4364(4) 0.6309(2) 0.0128(7) Uani 1 1 d .
C10 C 0.6241(4) 0.1385(4) 0.6112(2) 0.0208(8) Uani 1 1 d .
H10A H 0.5973 0.0375 0.6051 0.031 Uiso 1 1 calc GR
H10B H 0.7174 0.1436 0.6295 0.031 Uiso 1 1 calc GR
H10C H 0.5937 0.1879 0.5588 0.031 Uiso 1 1 calc GR
C11 C 0.5298(4) 0.1009(4) 0.7657(3) 0.0218(8) Uani 1 1 d .
H11A H 0.4845 0.0155 0.7389 0.033 Uiso 1 1 calc GR
H11B H 0.4789 0.1482 0.7977 0.033 Uiso 1 1 calc GR
H11C H 0.6124 0.0722 0.8019 0.033 Uiso 1 1 calc GR
C12 C 0.6632(4) 0.3771(4) 0.7365(3) 0.0215(8) Uani 1 1 d .
H12A H 0.7488 0.3390 0.7614 0.032 Uiso 1 1 calc GR
H12B H 0.6300 0.4224 0.7784 0.032 Uiso 1 1 calc GR
H12C H 0.6674 0.4487 0.6951 0.032 Uiso 1 1 calc GR

loop_
_atom_site_aniso_label
_atom_site_aniso_U_11
_atom_site_aniso_U_22
_atom_site_aniso_U_33
_atom_site_aniso_U_23
_atom_site_aniso_U_13
_atom_site_aniso_U_12
Au1 0.01279(9) 0.01177(8) 0.01224(9) -0.00220(4) -0.00248(6) 0.00159(4)
Cl1 0.0299(5) 0.0196(4) 0.0221(5) 0.0030(4) 0.0007(4) -0.0094(4)
Cl2 0.0284(5) 0.0155(4) 0.0178(4) -0.0064(3) -0.0057(4) 0.0026(4)
Cl3 0.0169(4) 0.0311(5) 0.0139(4) -0.0011(4) 0.0027(4) -0.0025(4)
Si1 0.0097(4) 0.0142(5) 0.0131(5) 0.0008(4) 0.0008(4) 0.0011(3)
O1 0.0124(13) 0.0188(13) 0.0169(14) 0.0011(10) 0.0020(11) 0.0055(10)
N1 0.0106(14) 0.0150(14) 0.0108(14) -0.0017(11) 0.0002(11) -0.0011(11)
C1 0.020(2) 0.0176(17) 0.0155(19) 0.0038(14) -0.0014(16) 0.0002(14)
C2 0.0131(17) 0.0138(16) 0.0110(17) -0.0020(13) -0.0010(14) 0.0024(13)
C3 0.0125(17) 0.0180(17) 0.0100(17) 0.0001(13) 0.0030(14) 0.0024(13)
C4 0.0144(17) 0.0218(18) 0.0124(17) -0.0013(14) 0.0004(14) -0.0004(14)
C5 0.0176(19) 0.0236(19) 0.0142(19) -0.0083(14) 0.0047(15) -0.0064(15)
C6 0.0194(19) 0.0156(17) 0.0164(19) -0.0049(14) 0.0062(15) -0.0015(14)
C7 0.0152(18) 0.0159(18) 0.0164(19) -0.0022(13) 0.0041(15) 0.0010(13)
C8 0.0106(16) 0.0124(15) 0.0102(16) 0.0002(12) 0.0018(13) -0.0009(12)
C9 0.0115(17) 0.0160(16) 0.0105(17) -0.0013(13) 0.0022(14) -0.0007(13)
C10 0.0169(19) 0.026(2) 0.021(2) 0.0002(16) 0.0069(16) 0.0051(15)
C11 0.021(2) 0.025(2) 0.019(2) 0.0051(15) 0.0041(17) 0.0048(15)
C12 0.0094(17) 0.0215(18) 0.030(2) -0.0031(16) -0.0017(16) -0.0008(14)

loop_
_atom_type_symbol
_atom_type_description
_atom_type_scat_dispersion_real
_atom_type_scat_dispersion_imag
_atom_type_scat_source
C C 0.0033 0.0016 'International Tables Vol C Tables 4.2.6.8 and 6.1.1.4'
H H 0.0000 0.0000 'International Tables Vol C Tables 4.2.6.8 and 6.1.1.4'
Au Au -2.0133 8.8022 'International Tables Vol C Tables 4.2.6.8 and 6.1.1.4'
Cl Cl 0.1484 0.1585 'International Tables Vol C Tables 4.2.6.8 and 6.1.1.4'
N N 0.0061 0.0033 'International Tables Vol C Tables 4.2.6.8 and 6.1.1.4'
O O 0.0106 0.0060 'International Tables Vol C Tables 4.2.6.8 and 6.1.1.4'
Si Si 0.0817 0.0704 'International Tables Vol C Tables 4.2.6.8 and 6.1.1.4'

loop_
_geom_angle_atom_site_label_1
_geom_angle_atom_site_label_2
_geom_angle_atom_site_label_3
_geom_angle
Cl1 Au1 Cl2 92.78(4)
Cl3 Au1 Cl1 176.00(3)
Cl3 Au1 Cl2 90.67(4)
C9 Au1 Cl1 91.35(11)
C9 Au1 Cl2 173.29(10)
C9 Au1 Cl3 85.40(11)
C10 Si1 C8 106.90(17)
C11 Si1 C8 108.67(18)
C11 Si1 C10 113.00(19)
C11 Si1 C12 110.7(2)
C12 Si1 C8 108.82(16)
C12 Si1 C10 108.58(19)
C2 O1 H1 109.5
C3 N1 C8 110.8(3)
C7 N1 C3 122.0(3)
C7 N1 C8 127.0(3)
H1A C1 H1B 109.5
H1A C1 H1C 109.5
H1B C1 H1C 109.5
C2 C1 H1A 109.5
C2 C1 H1B 109.5
C2 C1 H1C 109.5
O1 C2 C1 107.2(3)
O1 C2 C3 112.4(3)
O1 C2 C9 114.2(3)
C3 C2 C1 110.5(3)
C3 C2 C9 100.4(3)
C9 C2 C1 112.1(3)
N1 C3 C2 109.2(3)
N1 C3 C4 120.0(3)
C4 C3 C2 130.7(3)
C3 C4 H4 120.4
C3 C4 C5 119.1(4)
C5 C4 H4 120.4
C4 C5 H5 120.2
C4 C5 C6 119.6(3)
C6 C5 H5 120.2
C5 C6 H6 120.0
C7 C6 C5 120.0(3)
C7 C6 H6 120.0
N1 C7 C6 119.2(3)
N1 C7 H7 120.4
C6 C7 H7 120.4
N1 C8 Si1 122.0(2)
C9 C8 Si1 132.0(3)
C9 C8 N1 105.9(3)
C2 C9 Au1 122.1(2)
C8 C9 Au1 123.9(3)
C8 C9 C2 113.3(3)
Si1 C10 H10A 109.5
Si1 C10 H10B 109.5
Si1 C10 H10C 109.5
H10A C10 H10B 109.5
H10A C10 H10C 109.5
H10B C10 H10C 109.5
Si1 C11 H11A 109.5
Si1 C11 H11B 109.5
Si1 C11 H11C 109.5
H11A C11 H11B 109.5
H11A C11 H11C 109.5
H11B C11 H11C 109.5
Si1 C12 H12A 109.5
Si1 C12 H12B 109.5
Si1 C12 H12C 109.5
H12A C12 H12B 109.5
H12A C12 H12C 109.5
H12B C12 H12C 109.5

loop_
_geom_bond_atom_site_label_1
_geom_bond_atom_site_label_2
_geom_bond_distance
Au1 Cl1 2.2906(10)
Au1 Cl2 2.3634(9)
Au1 Cl3 2.2870(10)
Au1 C9 2.005(4)
Si1 C8 1.899(4)
Si1 C10 1.865(4)
Si1 C11 1.848(4)
Si1 C12 1.863(4)
O1 H1 0.8400
O1 C2 1.416(4)
N1 C3 1.363(5)
N1 C7 1.348(4)
N1 C8 1.479(4)
C1 H1A 0.9800
C1 H1B 0.9800
C1 H1C 0.9800
C1 C2 1.522(5)
C2 C3 1.515(5)
C2 C9 1.520(5)
C3 C4 1.377(5)
C4 H4 0.9500
C4 C5 1.385(5)
C5 H5 0.9500
C5 C6 1.394(6)
C6 H6 0.9500
C6 C7 1.379(5)
C7 H7 0.9500
C8 C9 1.337(5)
C10 H10A 0.9800
C10 H10B 0.9800
C10 H10C 0.9800
C11 H11A 0.9800
C11 H11B 0.9800
C11 H11C 0.9800
C12 H12A 0.9800
C12 H12B 0.9800
C12 H12C 0.9800
